data_4075012
loop_
_publ_author_name
'Weber, Lothar'
'Bayer, Philipp'
'Braun, Thomas'
'Stammler, Hans-Georg'
'Neumann, Beate'

_publ_section_title
;
 Arsaalkenes R&#x2212;AsC(NMe2)2[R = PhC(O), 4-EtC6H4C(O),
 2,4,6-Me3C6H2C(O),tBuC(O), Me3Si]:&#x00A0; Versatile Reagents in the
 Chemistry of Heterocumulenes
;
_journal_issue 7
_journal_name_full Organometallics
_journal_page_first 1786
_journal_paper_doi 10.1021/om051084t
_journal_volume 25
_journal_year 2006
_chemical_formula_moiety 'C21 H33 As2.19 O5 P0.81 W'
_chemical_formula_sum 'C21 H33 As2.19 O5 P0.81 W'
_chemical_formula_weight 738.48
_chemical_name_systematic ?
_space_group_IT_number 2
_symmetry_cell_setting triclinic
_symmetry_space_group_name_Hall '-P 1'
_symmetry_space_group_name_H-M 'P -1'
_atom_sites_solution_hydrogens geom
_atom_sites_solution_primary direct
_atom_sites_solution_secondary difmap
_audit_creation_method SHELXL-97
_cell_angle_alpha 105.7670(7)
_cell_angle_beta 91.9150(10)
_cell_angle_gamma 95.0430(9)
_cell_formula_units_Z 4
_cell_length_a 12.01000(10)
_cell_length_b 14.6750(2)
_cell_length_c 15.4320(3)
_cell_measurement_reflns_used 14219
_cell_measurement_temperature 100(2)
_cell_measurement_theta_max 30.034
_cell_measurement_theta_min 2.910
_cell_volume 2602.71(7)
_computing_cell_refinement 'HKL Scalepack (Otwinowski & Minor 1997)'
_computing_data_collection 'KappaCCD '
_computing_data_reduction 'Denzo and Scalepak (Otwinowski & Minor, 1997)'
_computing_molecular_graphics 'SHELXTL-PLUS (1990)'
_computing_publication_material 'SHELXL-97 (Sheldrick, 1997)'
_computing_structure_refinement 'SHELXL-97 (Sheldrick, 1997)'
_computing_structure_solution 'SHELXS-97 (Sheldrick, 1990)'
_diffrn_ambient_temperature 100(2)
_diffrn_measured_fraction_theta_full 0.970
_diffrn_measured_fraction_theta_max 0.970
_diffrn_measurement_device_type KappaCCD
_diffrn_measurement_method CCD
_diffrn_radiation_monochromator graphite
_diffrn_radiation_source 'fine-focus sealed tube'
_diffrn_radiation_type MoK\a
_diffrn_radiation_wavelength 0.71073
_diffrn_reflns_av_R_equivalents 0.050
_diffrn_reflns_av_sigmaI/netI 0.0385
_diffrn_reflns_limit_h_max 16
_diffrn_reflns_limit_h_min -13
_diffrn_reflns_limit_k_max 20
_diffrn_reflns_limit_k_min -20
_diffrn_reflns_limit_l_max 21
_diffrn_reflns_limit_l_min -21
_diffrn_reflns_number 64083
_diffrn_reflns_theta_full 30.00
_diffrn_reflns_theta_max 30.00
_diffrn_reflns_theta_min 2.96
_exptl_absorpt_coefficient_mu 7.278
_exptl_absorpt_correction_T_max 0.5298
_exptl_absorpt_correction_T_min 0.2534
_exptl_absorpt_correction_type multi-scan
_exptl_absorpt_process_details 'Denzo and Scalepak (Otwinowski & Minor, 1997)'
_exptl_crystal_colour brown
_exptl_crystal_density_diffrn 1.885
_exptl_crystal_density_method 'not measured'
_exptl_crystal_description fragment
_exptl_crystal_F_000 1430
_exptl_crystal_size_max 0.26
_exptl_crystal_size_mid 0.23
_exptl_crystal_size_min 0.10
_refine_diff_density_max 2.299
_refine_diff_density_min -1.948
_refine_diff_density_rms 0.152
_refine_ls_extinction_method none
_refine_ls_goodness_of_fit_ref 1.017
_refine_ls_hydrogen_treatment constr
_refine_ls_matrix_type full
_refine_ls_number_parameters 565
_refine_ls_number_reflns 14709
_refine_ls_number_restraints 0
_refine_ls_restrained_S_all 1.017
_refine_ls_R_factor_all 0.0423
_refine_ls_R_factor_gt 0.0308
_refine_ls_shift/su_max 0.002
_refine_ls_shift/su_mean 0.000
_refine_ls_structure_factor_coef Fsqd
_refine_ls_weighting_details 'calc w=1/[\s^2^(Fo^2^)+(0.0396P)^2^+2.4822P] where P=(Fo^2^+2Fc^2^)/3'
_refine_ls_weighting_scheme calc
_refine_ls_wR_factor_gt 0.0715
_refine_ls_wR_factor_ref 0.0758
_reflns_number_gt 12183
_reflns_number_total 14709
_reflns_threshold_expression >2sigma(I)
_cod_data_source_file om051084tsi20051221_084159.cif
_cod_data_source_block compound10b_11b
_cod_depositor_comments
;
The following automatic conversions were performed:
'_atom_site_symetry_multiplicity' tag replaced with
'_atom_site_symmetry_multiplicity'.

Automatic conversion script
Id: cif_correct_tags 1440 2010-10-19 06:21:57Z saulius 

The following automatic conversions were performed:

'_symmetry_cell_setting' value 'Triclinic' changed to 'triclinic'
according to /home/saulius/struct/CIF-dictionaries/cif_core.dic
dictionary named 'cif_core.dic' version 2.4.1 from 2010-06-29.

Automatic conversion script
Id: cif_fix_values 1715 2011-07-08 13:25:40Z adriana 
;
_cod_database_code 4075012

loop_
_symmetry_equiv_pos_as_xyz
'x, y, z'
'-x, -y, -z'

loop_
_atom_site_label
_atom_site_type_symbol
_atom_site_fract_x
_atom_site_fract_y
_atom_site_fract_z
_atom_site_U_iso_or_equiv
_atom_site_adp_type
_atom_site_occupancy
_atom_site_symmetry_multiplicity
_atom_site_calc_flag
_atom_site_refinement_flags
_atom_site_disorder_assembly
_atom_site_disorder_group
W1 W 0.780417(11) 0.578086(9) 0.398373(10) 0.01793(4) Uani 1 1 d . . .
W2 W 0.738219(11) 0.140486(9) 0.478300(10) 0.01724(4) Uani 1 1 d . . .
As1 As 0.72455(3) 0.73735(2) 0.51124(3) 0.02106(8) Uani 1 1 d . A .
As2 As 0.74134(3) 0.70325(3) 0.30681(3) 0.02111(8) Uani 1 1 d . A .
As3 As 0.58367(3) 0.19929(2) 0.59693(3) 0.01976(7) Uani 1 1 d . B .
As4 As 0.53380(3) 0.07700(3) 0.40323(3) 0.02071(8) Uani 1 1 d . B .
P1 P 0.8722(16) 0.7510(13) 0.4264(11) 0.0217(9) Uani 0.890(3) 1 d P A 1
As5B As 0.873(5) 0.754(4) 0.420(4) 0.0217(9) Uani 0.110(3) 1 d P A 2
P2 P 0.5779(9) 0.2388(12) 0.4607(13) 0.0163(9) Uani 0.730(3) 1 d P B 1
As6B As 0.5591(10) 0.2402(12) 0.4642(14) 0.0163(9) Uani 0.270(3) 1 d P B 2
O1 O 0.9538(2) 0.5830(2) 0.5577(2) 0.0331(7) Uani 1 1 d . . .
O2 O 0.9835(2) 0.5241(2) 0.2782(2) 0.0329(6) Uani 1 1 d . . .
O3 O 0.9184(2) 0.7944(2) 0.6333(2) 0.0357(7) Uani 1 1 d . A .
O4 O 0.9571(2) 0.7184(2) 0.2381(2) 0.0393(7) Uani 1 1 d . A .
O5 O 0.8592(2) 0.34751(18) 0.5592(2) 0.0287(6) Uani 1 1 d . . .
O6 O 0.8071(2) 0.1859(2) 0.2987(2) 0.0317(6) Uani 1 1 d . . .
O7 O 0.6352(2) 0.40091(19) 0.6399(2) 0.0318(6) Uani 1 1 d . B .
O8 O 0.5679(2) 0.15875(19) 0.2556(2) 0.0309(6) Uani 1 1 d . B .
C1 C 0.5990(3) 0.5175(3) 0.4223(3) 0.0280(8) Uani 1 1 d . A .
H1 H 0.5488 0.5555 0.4587 0.034 Uiso 1 1 calc R . .
C2 C 0.6809(3) 0.4668(3) 0.4533(3) 0.0283(8) Uani 1 1 d . A .
H2 H 0.6947 0.4653 0.5138 0.034 Uiso 1 1 calc R . .
C3 C 0.7383(4) 0.4188(3) 0.3776(3) 0.0289(8) Uani 1 1 d . A .
H3 H 0.7967 0.3793 0.3784 0.035 Uiso 1 1 calc R . .
C4 C 0.6918(3) 0.4410(3) 0.3003(3) 0.0288(8) Uani 1 1 d . A .
H4 H 0.7146 0.4193 0.2404 0.035 Uiso 1 1 calc R . .
C5 C 0.6054(3) 0.5013(3) 0.3282(3) 0.0280(8) Uani 1 1 d . A .
H5 H 0.5602 0.5262 0.2902 0.034 Uiso 1 1 calc R . .
C6 C 0.8920(3) 0.5843(3) 0.4996(3) 0.0237(7) Uani 1 1 d . A .
C7 C 0.9110(3) 0.5491(3) 0.3223(3) 0.0239(7) Uani 1 1 d . A .
C8 C 0.8236(3) 0.7562(2) 0.6263(3) 0.0249(8) Uani 1 1 d . . .
C9 C 0.7692(3) 0.7328(3) 0.7076(3) 0.0285(8) Uani 1 1 d . A .
C10 C 0.6807(4) 0.6476(3) 0.6782(3) 0.0462(12) Uani 1 1 d . . .
H10A H 0.7148 0.5922 0.6428 0.069 Uiso 1 1 calc R A .
H10B H 0.6205 0.6623 0.6413 0.069 Uiso 1 1 calc R . .
H10C H 0.6497 0.6335 0.7316 0.069 Uiso 1 1 calc R . .
C11 C 0.8581(4) 0.7157(3) 0.7720(3) 0.0418(11) Uani 1 1 d . . .
H11A H 0.8235 0.7073 0.8263 0.063 Uiso 1 1 calc R A .
H11B H 0.9152 0.7704 0.7887 0.063 Uiso 1 1 calc R . .
H11C H 0.8931 0.6582 0.7425 0.063 Uiso 1 1 calc R . .
C12 C 0.7111(4) 0.8219(3) 0.7516(3) 0.0384(10) Uani 1 1 d . . .
H12A H 0.6733 0.8128 0.8044 0.058 Uiso 1 1 calc R A .
H12B H 0.6559 0.8324 0.7080 0.058 Uiso 1 1 calc R . .
H12C H 0.7671 0.8774 0.7704 0.058 Uiso 1 1 calc R . .
C13 C 0.8615(3) 0.6864(3) 0.2144(3) 0.0265(8) Uani 1 1 d . . .
C14 C 0.8266(3) 0.6397(3) 0.1145(3) 0.0292(8) Uani 1 1 d . A .
C15 C 0.7836(8) 0.7175(4) 0.0790(4) 0.093(3) Uani 1 1 d . . .
H15A H 0.7610 0.6919 0.0147 0.140 Uiso 1 1 calc R A .
H15B H 0.8429 0.7699 0.0871 0.140 Uiso 1 1 calc R . .
H15C H 0.7190 0.7410 0.1122 0.140 Uiso 1 1 calc R . .
C16 C 0.9275(5) 0.6051(7) 0.0653(4) 0.101(3) Uani 1 1 d . . .
H16A H 0.9571 0.5567 0.0901 0.151 Uiso 1 1 calc R A .
H16B H 0.9851 0.6586 0.0725 0.151 Uiso 1 1 calc R . .
H16C H 0.9059 0.5773 0.0010 0.151 Uiso 1 1 calc R . .
C17 C 0.7357(5) 0.5584(4) 0.1029(4) 0.0593(16) Uani 1 1 d . . .
H17A H 0.6720 0.5814 0.1376 0.089 Uiso 1 1 calc R A .
H17B H 0.7649 0.5078 0.1245 0.089 Uiso 1 1 calc R . .
H17C H 0.7112 0.5334 0.0389 0.089 Uiso 1 1 calc R . .
C18 C 0.7741(3) 0.0354(3) 0.5666(3) 0.0247(8) Uani 1 1 d . B .
H18 H 0.7358 0.0335 0.6191 0.030 Uiso 1 1 calc R . .
C19 C 0.8727(3) 0.0956(3) 0.5634(3) 0.0255(8) Uani 1 1 d . B .
H19 H 0.9106 0.1420 0.6134 0.031 Uiso 1 1 calc R . .
C20 C 0.9047(3) 0.0750(2) 0.4733(3) 0.0229(7) Uani 1 1 d . B .
H20 H 0.9685 0.1035 0.4521 0.028 Uiso 1 1 calc R . .
C21 C 0.8234(3) 0.0033(2) 0.4203(3) 0.0245(8) Uani 1 1 d . B .
H21 H 0.8229 -0.0236 0.3570 0.029 Uiso 1 1 calc R . .
C22 C 0.7432(3) -0.0211(2) 0.4776(3) 0.0252(8) Uani 1 1 d . B .
H22 H 0.6801 -0.0671 0.4595 0.030 Uiso 1 1 calc R . .
C23 C 0.8124(3) 0.2730(2) 0.5309(3) 0.0215(7) Uani 1 1 d . B .
C24 C 0.7760(3) 0.1707(3) 0.3627(3) 0.0243(8) Uani 1 1 d . B .
C25 C 0.6420(3) 0.3347(3) 0.6714(3) 0.0221(7) Uani 1 1 d . . .
C26 C 0.6844(3) 0.3483(3) 0.7689(3) 0.0252(8) Uani 1 1 d . B .
C27 C 0.7689(3) 0.2765(3) 0.7735(3) 0.0329(9) Uani 1 1 d . . .
H27A H 0.8351 0.2893 0.7416 0.049 Uiso 1 1 calc R B .
H27B H 0.7342 0.2117 0.7450 0.049 Uiso 1 1 calc R . .
H27C H 0.7911 0.2827 0.8367 0.049 Uiso 1 1 calc R . .
C28 C 0.5824(3) 0.3313(3) 0.8218(3) 0.0323(9) Uani 1 1 d . . .
H28A H 0.6069 0.3371 0.8845 0.048 Uiso 1 1 calc R B .
H28B H 0.5450 0.2673 0.7943 0.048 Uiso 1 1 calc R . .
H28C H 0.5301 0.3786 0.8205 0.048 Uiso 1 1 calc R . .
C29 C 0.7407(4) 0.4502(3) 0.8086(3) 0.0382(10) Uani 1 1 d . . .
H29A H 0.8005 0.4627 0.7704 0.057 Uiso 1 1 calc R B .
H29B H 0.7725 0.4572 0.8696 0.057 Uiso 1 1 calc R . .
H29C H 0.6850 0.4957 0.8110 0.057 Uiso 1 1 calc R . .
C30 C 0.5477(3) 0.0836(3) 0.2737(3) 0.0240(7) Uani 1 1 d . . .
C31 C 0.5270(3) -0.0111(3) 0.2000(3) 0.0292(8) Uani 1 1 d . B .
C32 C 0.4104(4) -0.0584(3) 0.2084(3) 0.0354(10) Uani 1 1 d . . .
H32A H 0.3949 -0.1175 0.1597 0.053 Uiso 1 1 calc R B .
H32B H 0.3540 -0.0152 0.2042 0.053 Uiso 1 1 calc R . .
H32C H 0.4077 -0.0728 0.2668 0.053 Uiso 1 1 calc R . .
C33 C 0.5308(4) 0.0090(3) 0.1080(3) 0.0439(11) Uani 1 1 d . . .
H33A H 0.6050 0.0395 0.1021 0.066 Uiso 1 1 calc R B .
H33B H 0.4738 0.0513 0.1026 0.066 Uiso 1 1 calc R . .
H33C H 0.5160 -0.0510 0.0602 0.066 Uiso 1 1 calc R . .
C34 C 0.6161(4) -0.0755(3) 0.2127(3) 0.0368(10) Uani 1 1 d . . .
H34A H 0.6043 -0.1358 0.1651 0.055 Uiso 1 1 calc R B .
H34B H 0.6104 -0.0879 0.2717 0.055 Uiso 1 1 calc R . .
H34C H 0.6906 -0.0440 0.2093 0.055 Uiso 1 1 calc R . .
O9 O 0.6716(3) 0.3149(2) 0.0781(2) 0.0372(7) Uani 1 1 d . . .
C35 C 0.5568(4) 0.2815(4) 0.0819(4) 0.0482(12) Uani 1 1 d . . .
H35A H 0.5471 0.2586 0.1362 0.058 Uiso 1 1 calc R . .
H35B H 0.5331 0.2279 0.0280 0.058 Uiso 1 1 calc R . .
C36 C 0.4868(4) 0.3622(4) 0.0854(4) 0.0522(13) Uani 1 1 d . . .
H36A H 0.5085 0.4138 0.1403 0.078 Uiso 1 1 calc R . .
H36B H 0.4075 0.3398 0.0857 0.078 Uiso 1 1 calc R . .
H36C H 0.4986 0.3857 0.0324 0.078 Uiso 1 1 calc R . .
C37 C 0.7438(5) 0.2435(3) 0.0760(4) 0.0504(13) Uani 1 1 d . . .
H37A H 0.7260 0.1901 0.0209 0.060 Uiso 1 1 calc R . .
H37B H 0.7340 0.2186 0.1291 0.060 Uiso 1 1 calc R . .
C38 C 0.8618(5) 0.2858(4) 0.0769(5) 0.0672(18) Uani 1 1 d . . .
H38A H 0.8692 0.3151 0.0272 0.101 Uiso 1 1 calc R . .
H38B H 0.9124 0.2357 0.0698 0.101 Uiso 1 1 calc R . .
H38C H 0.8812 0.3342 0.1344 0.101 Uiso 1 1 calc R . .
O10 O 0.9240(3) -0.0492(3) 0.1063(3) 0.0538(10) Uani 1 1 d . . .
C39 C 0.8636(5) 0.0076(4) 0.0661(4) 0.0494(12) Uani 1 1 d . . .
H39A H 0.9156 0.0514 0.0442 0.059 Uiso 1 1 calc R . .
H39B H 0.8166 0.0461 0.1106 0.059 Uiso 1 1 calc R . .
C40 C 0.7908(5) -0.0574(5) -0.0118(4) 0.0674(17) Uani 1 1 d . . .
H40A H 0.8372 -0.0996 -0.0523 0.101 Uiso 1 1 calc R . .
H40B H 0.7536 -0.0191 -0.0449 0.101 Uiso 1 1 calc R . .
H40C H 0.7342 -0.0956 0.0113 0.101 Uiso 1 1 calc R . .
C41 C 0.9897(5) 0.0031(4) 0.1832(4) 0.0617(16) Uani 1 1 d . . .
H41A H 0.9407 0.0320 0.2314 0.074 Uiso 1 1 calc R . .
H41B H 1.0371 0.0552 0.1689 0.074 Uiso 1 1 calc R . .
C42 C 1.0603(7) -0.0585(5) 0.2147(6) 0.113(4) Uani 1 1 d . . .
H42A H 1.0131 -0.1089 0.2305 0.170 Uiso 1 1 calc R . .
H42B H 1.1069 -0.0210 0.2679 0.170 Uiso 1 1 calc R . .
H42C H 1.1085 -0.0871 0.1668 0.170 Uiso 1 1 calc R . .

loop_
_atom_site_aniso_label
_atom_site_aniso_U_11
_atom_site_aniso_U_22
_atom_site_aniso_U_33
_atom_site_aniso_U_23
_atom_site_aniso_U_13
_atom_site_aniso_U_12
W1 0.01494(7) 0.01432(6) 0.02527(8) 0.00649(5) 0.00247(5) 0.00172(5)
W2 0.01408(7) 0.01425(6) 0.02402(8) 0.00638(5) 0.00183(5) 0.00111(4)
As1 0.01799(17) 0.01679(16) 0.0285(2) 0.00571(14) 0.00240(14) 0.00391(12)
As2 0.01690(17) 0.01989(17) 0.0285(2) 0.00957(15) 0.00160(14) 0.00309(12)
As3 0.01671(16) 0.01777(16) 0.02513(19) 0.00650(14) 0.00277(14) 0.00104(12)
As4 0.01752(17) 0.01940(17) 0.02518(19) 0.00730(14) -0.00013(14) -0.00149(12)
P1 0.0191(4) 0.0181(12) 0.028(3) 0.0082(12) 0.0007(14) -0.0012(7)
As5B 0.0191(4) 0.0181(12) 0.028(3) 0.0082(12) 0.0007(14) -0.0012(7)
P2 0.004(3) 0.0188(5) 0.0269(12) 0.0065(6) 0.004(2) 0.003(2)
As6B 0.004(3) 0.0188(5) 0.0269(12) 0.0065(6) 0.004(2) 0.003(2)
O1 0.0365(16) 0.0344(16) 0.0297(16) 0.0076(13) -0.0003(13) 0.0151(12)
O2 0.0273(15) 0.0346(16) 0.0377(17) 0.0090(13) 0.0099(13) 0.0078(12)
O3 0.0273(15) 0.0401(17) 0.0369(17) 0.0090(14) -0.0019(13) -0.0049(12)
O4 0.0223(14) 0.058(2) 0.0396(18) 0.0185(16) 0.0038(13) -0.0033(13)
O5 0.0216(13) 0.0207(13) 0.0415(17) 0.0064(12) 0.0010(12) -0.0022(10)
O6 0.0319(15) 0.0342(15) 0.0313(16) 0.0134(13) 0.0066(12) -0.0003(12)
O7 0.0374(16) 0.0213(13) 0.0371(17) 0.0085(12) 0.0013(13) 0.0050(11)
O8 0.0325(15) 0.0284(14) 0.0335(16) 0.0141(12) -0.0025(12) -0.0034(11)
C1 0.0231(18) 0.0219(18) 0.035(2) 0.0039(16) 0.0063(16) -0.0058(14)
C2 0.037(2) 0.0177(17) 0.031(2) 0.0092(15) 0.0062(17) -0.0029(15)
C3 0.038(2) 0.0142(16) 0.034(2) 0.0063(15) 0.0049(17) 0.0003(14)
C4 0.031(2) 0.0183(17) 0.035(2) 0.0055(16) 0.0032(17) -0.0027(14)
C5 0.0216(18) 0.0263(19) 0.035(2) 0.0089(16) 0.0001(16) -0.0067(14)
C6 0.0229(18) 0.0201(17) 0.029(2) 0.0054(15) 0.0081(15) 0.0078(13)
C7 0.0206(17) 0.0208(17) 0.031(2) 0.0085(15) 0.0014(15) 0.0049(13)
C8 0.0287(19) 0.0158(16) 0.030(2) 0.0043(14) 0.0045(16) 0.0058(13)
C9 0.031(2) 0.0273(19) 0.028(2) 0.0074(16) 0.0040(16) 0.0016(15)
C10 0.060(3) 0.040(3) 0.035(3) 0.012(2) 0.003(2) -0.018(2)
C11 0.051(3) 0.042(3) 0.037(3) 0.016(2) 0.003(2) 0.016(2)
C12 0.035(2) 0.044(3) 0.035(2) 0.005(2) 0.0067(19) 0.0124(19)
C13 0.0211(18) 0.0276(19) 0.034(2) 0.0129(16) 0.0054(15) 0.0042(14)
C14 0.0251(19) 0.034(2) 0.030(2) 0.0097(17) 0.0041(16) 0.0048(15)
C15 0.172(8) 0.042(3) 0.061(4) 0.016(3) -0.063(5) 0.007(4)
C16 0.043(3) 0.191(9) 0.042(4) -0.013(5) 0.011(3) 0.019(4)
C17 0.083(4) 0.045(3) 0.037(3) -0.001(2) 0.012(3) -0.029(3)
C18 0.0257(18) 0.0239(18) 0.030(2) 0.0130(15) 0.0083(15) 0.0092(14)
C19 0.0228(18) 0.0181(16) 0.038(2) 0.0111(15) -0.0029(16) 0.0033(13)
C20 0.0187(17) 0.0204(17) 0.030(2) 0.0067(15) 0.0014(15) 0.0056(13)
C21 0.0233(18) 0.0169(16) 0.033(2) 0.0052(15) 0.0036(15) 0.0040(13)
C22 0.0194(17) 0.0148(16) 0.044(2) 0.0121(15) -0.0014(16) 0.0018(12)
C23 0.0198(17) 0.0196(16) 0.0264(19) 0.0081(14) 0.0032(14) 0.0034(13)
C24 0.0209(17) 0.0195(17) 0.032(2) 0.0065(15) 0.0016(15) 0.0009(13)
C25 0.0165(16) 0.0233(17) 0.0259(19) 0.0053(15) 0.0041(14) 0.0020(13)
C26 0.0225(18) 0.0242(18) 0.026(2) 0.0029(15) 0.0024(15) 0.0010(14)
C27 0.030(2) 0.038(2) 0.029(2) 0.0059(18) -0.0028(17) 0.0075(17)
C28 0.028(2) 0.041(2) 0.029(2) 0.0112(18) 0.0086(17) 0.0072(17)
C29 0.042(2) 0.031(2) 0.034(2) -0.0012(18) -0.0009(19) -0.0058(18)
C30 0.0206(17) 0.0240(18) 0.0273(19) 0.0088(15) -0.0028(14) -0.0021(13)
C31 0.036(2) 0.0273(19) 0.0230(19) 0.0066(16) -0.0010(16) -0.0031(16)
C32 0.037(2) 0.026(2) 0.039(2) 0.0059(18) -0.0072(19) -0.0028(17)
C33 0.060(3) 0.041(3) 0.028(2) 0.009(2) 0.000(2) -0.002(2)
C34 0.036(2) 0.037(2) 0.032(2) -0.0003(18) 0.0021(18) 0.0085(18)
O9 0.0411(17) 0.0330(16) 0.0381(18) 0.0111(14) 0.0052(14) 0.0012(13)
C35 0.049(3) 0.044(3) 0.049(3) 0.015(2) -0.004(2) -0.013(2)
C36 0.038(3) 0.073(4) 0.041(3) 0.009(3) 0.000(2) 0.004(2)
C37 0.063(3) 0.032(2) 0.057(3) 0.013(2) 0.001(3) 0.011(2)
C38 0.048(3) 0.062(4) 0.099(5) 0.028(4) 0.017(3) 0.023(3)
O10 0.065(2) 0.044(2) 0.051(2) 0.0150(17) -0.0198(19) 0.0017(17)
C39 0.054(3) 0.051(3) 0.047(3) 0.019(2) 0.004(2) 0.012(2)
C40 0.065(4) 0.092(5) 0.045(3) 0.015(3) -0.003(3) 0.024(3)
C41 0.054(3) 0.072(4) 0.055(4) 0.020(3) -0.016(3) -0.017(3)
C42 0.118(7) 0.089(5) 0.142(8) 0.078(6) -0.087(6) -0.049(5)

loop_
_atom_type_symbol
_atom_type_description
_atom_type_scat_dispersion_real
_atom_type_scat_dispersion_imag
_atom_type_scat_source
C C 0.0033 0.0016 'International Tables Vol C Tables 4.2.6.8 and 6.1.1.4'
H H 0.0000 0.0000 'International Tables Vol C Tables 4.2.6.8 and 6.1.1.4'
As As 0.0499 2.0058 'International Tables Vol C Tables 4.2.6.8 and 6.1.1.4'
O O 0.0106 0.0060 'International Tables Vol C Tables 4.2.6.8 and 6.1.1.4'
P P 0.1023 0.0942 'International Tables Vol C Tables 4.2.6.8 and 6.1.1.4'
W W -0.8490 6.8722 'International Tables Vol C Tables 4.2.6.8 and 6.1.1.4'

loop_
_geom_angle_atom_site_label_1
_geom_angle_atom_site_label_2
_geom_angle_atom_site_label_3
_geom_angle
C7 W1 C6 83.56(15)
C7 W1 C3 88.80(15)
C6 W1 C3 90.90(15)
C7 W1 C2 123.08(14)
C6 W1 C2 84.12(15)
C3 W1 C2 36.21(14)
C7 W1 C4 84.74(15)
C6 W1 C4 125.96(14)
C3 W1 C4 36.26(14)
C2 W1 C4 59.79(15)
C7 W1 C1 143.27(14)
C6 W1 C1 112.90(15)
C3 W1 C1 59.65(14)
C2 W1 C1 35.67(14)
C4 W1 C1 58.82(14)
C7 W1 C5 114.68(15)
C6 W1 C5 143.11(15)
C3 W1 C5 59.59(14)
C2 W1 C5 58.99(14)
C4 W1 C5 35.38(14)
C1 W1 C5 34.72(14)
C7 W1 P1 82.1(4)
C6 W1 P1 79.9(4)
C3 W1 P1 167.7(4)
C2 W1 P1 148.4(4)
C4 W1 P1 149.3(3)
C1 W1 P1 131.6(4)
C5 W1 P1 132.0(4)
C7 W1 As5B 81.1(14)
C6 W1 As5B 81.9(11)
C3 W1 As5B 168.2(13)
C2 W1 As5B 150.4(13)
C4 W1 As5B 146.9(11)
C1 W1 As5B 131.9(14)
C5 W1 As5B 130.5(12)
P1 W1 As5B 2.4(14)
C7 W1 As1 132.77(10)
C6 W1 As1 82.61(10)
C3 W1 As1 136.24(11)
C2 W1 As1 100.03(10)
C4 W1 As1 138.19(10)
C1 W1 As1 83.22(10)
C5 W1 As1 103.05(10)
P1 W1 As1 51.1(4)
As5B W1 As1 52.4(13)
C7 W1 As2 86.26(10)
C6 W1 As2 131.55(10)
C3 W1 As2 136.16(11)
C2 W1 As2 138.65(10)
C4 W1 As2 99.89(10)
C1 W1 As2 103.24(10)
C5 W1 As2 83.37(10)
P1 W1 As2 51.8(3)
As5B W1 As2 49.7(11)
As1 W1 As2 70.453(12)
C23 W2 C24 81.58(15)
C23 W2 C20 92.69(13)
C24 W2 C20 86.95(14)
C23 W2 C19 85.40(13)
C24 W2 C19 120.44(14)
C20 W2 C19 35.92(14)
C23 W2 C21 127.62(13)
C24 W2 C21 84.86(14)
C20 W2 C21 36.05(13)
C19 W2 C21 59.34(14)
C23 W2 C22 144.21(13)
C24 W2 C22 115.52(15)
C20 W2 C22 59.33(13)
C19 W2 C22 58.81(13)
C21 W2 C22 35.13(13)
C23 W2 C18 113.41(14)
C24 W2 C18 142.44(14)
C20 W2 C18 59.25(13)
C19 W2 C18 35.46(13)
C21 W2 C18 58.40(14)
C22 W2 C18 34.71(14)
C23 W2 P2 79.1(4)
C24 W2 P2 80.0(4)
C20 W2 P2 165.5(4)
C19 W2 P2 152.3(4)
C21 W2 P2 146.9(4)
C22 W2 P2 132.7(3)
C18 W2 P2 135.1(4)
C23 W2 As4 131.47(10)
C24 W2 As4 87.51(10)
C20 W2 As4 133.94(9)
C19 W2 As4 138.71(9)
C21 W2 As4 97.90(9)
C22 W2 As4 82.54(9)
C18 W2 As4 103.84(9)
P2 W2 As4 52.4(4)
C23 W2 As3 83.62(10)
C24 W2 As3 132.37(10)
C20 W2 As3 138.87(10)
C19 W2 As3 103.03(11)
C21 W2 As3 137.72(10)
C22 W2 As3 102.63(10)
C18 W2 As3 84.71(9)
P2 W2 As3 52.7(4)
As4 W2 As3 69.632(12)
C23 W2 As6B 81.0(4)
C24 W2 As6B 82.7(4)
C20 W2 As6B 168.6(4)
C19 W2 As6B 151.0(4)
C21 W2 As6B 146.5(4)
C22 W2 As6B 130.1(4)
C18 W2 As6B 132.0(4)
P2 W2 As6B 3.1(7)
As4 W2 As6B 50.7(4)
As3 W2 As6B 50.2(4)
C8 As1 P1 93.4(4)
C8 As1 As5B 95.4(13)
P1 As1 As5B 2.4(16)
C8 As1 W1 105.18(10)
P1 As1 W1 62.9(5)
As5B As1 W1 63.5(14)
C13 As2 As5B 90.8(16)
C13 As2 P1 92.6(5)
As5B As2 P1 2.6(17)
C13 As2 W1 103.83(10)
As5B As2 W1 64.8(13)
P1 As2 W1 62.5(4)
C25 As3 As6B 94.5(5)
C25 As3 P2 93.9(4)
As6B As3 P2 5.8(5)
C25 As3 W2 106.43(10)
As6B As3 W2 66.2(3)
P2 As3 W2 60.9(3)
C30 As4 P2 92.4(5)
C30 As4 As6B 94.2(5)
P2 As4 As6B 5.8(5)
C30 As4 W2 102.98(10)
P2 As4 W2 61.5(3)
As6B As4 W2 66.6(3)
As1 P1 As2 84.7(6)
As1 P1 W1 66.0(4)
As2 P1 W1 65.8(5)
As2 As5B As1 84(2)
As2 As5B W1 65.6(15)
As1 As5B W1 64.1(13)
As4 P2 As3 82.3(6)
As4 P2 W2 66.1(4)
As3 P2 W2 66.4(5)
As3 As6B As4 82.7(6)
As3 As6B W2 63.5(4)
As4 As6B W2 62.8(4)
C5 C1 C2 108.3(4)
C5 C1 W1 73.1(2)
C2 C1 W1 69.9(2)
C5 C1 H1 125.9
C2 C1 H1 125.9
W1 C1 H1 122.7
C3 C2 C1 108.1(4)
C3 C2 W1 71.1(2)
C1 C2 W1 74.4(2)
C3 C2 H2 126.0
C1 C2 H2 126.0
W1 C2 H2 120.3
C2 C3 C4 107.4(4)
C2 C3 W1 72.7(2)
C4 C3 W1 73.0(2)
C2 C3 H3 126.3
C4 C3 H3 126.3
W1 C3 H3 119.9
C5 C4 C3 108.4(4)
C5 C4 W1 74.7(2)
C3 C4 W1 70.7(2)
C5 C4 H4 125.8
C3 C4 H4 125.8
W1 C4 H4 120.5
C1 C5 C4 107.9(4)
C1 C5 W1 72.1(2)
C4 C5 W1 69.9(2)
C1 C5 H5 126.0
C4 C5 H5 126.0
W1 C5 H5 123.6
O1 C6 W1 176.3(3)
O2 C7 W1 173.9(3)
O3 C8 C9 121.0(4)
O3 C8 As1 120.7(3)
C9 C8 As1 117.8(3)
C11 C9 C10 110.7(4)
C11 C9 C8 110.2(4)
C10 C9 C8 111.8(3)
C11 C9 C12 111.2(4)
C10 C9 C12 108.7(4)
C8 C9 C12 104.0(3)
C9 C10 H10A 109.5
C9 C10 H10B 109.5
H10A C10 H10B 109.5
C9 C10 H10C 109.5
H10A C10 H10C 109.5
H10B C10 H10C 109.5
C9 C11 H11A 109.5
C9 C11 H11B 109.5
H11A C11 H11B 109.5
C9 C11 H11C 109.5
H11A C11 H11C 109.5
H11B C11 H11C 109.5
C9 C12 H12A 109.5
C9 C12 H12B 109.5
H12A C12 H12B 109.5
C9 C12 H12C 109.5
H12A C12 H12C 109.5
H12B C12 H12C 109.5
O4 C13 C14 121.0(4)
O4 C13 As2 119.8(3)
C14 C13 As2 119.1(3)
C16 C14 C17 110.4(5)
C16 C14 C15 109.6(6)
C17 C14 C15 110.1(5)
C16 C14 C13 109.3(4)
C17 C14 C13 111.5(4)
C15 C14 C13 105.8(4)
C14 C15 H15A 109.5
C14 C15 H15B 109.5
H15A C15 H15B 109.5
C14 C15 H15C 109.5
H15A C15 H15C 109.5
H15B C15 H15C 109.5
C14 C16 H16A 109.5
C14 C16 H16B 109.5
H16A C16 H16B 109.5
C14 C16 H16C 109.5
H16A C16 H16C 109.5
H16B C16 H16C 109.5
C14 C17 H17A 109.5
C14 C17 H17B 109.5
H17A C17 H17B 109.5
C14 C17 H17C 109.5
H17A C17 H17C 109.5
H17B C17 H17C 109.5
C22 C18 C19 107.7(3)
C22 C18 W2 72.6(2)
C19 C18 W2 69.3(2)
C22 C18 H18 126.1
C19 C18 H18 126.1
W2 C18 H18 123.6
C20 C19 C18 108.7(3)
C20 C19 W2 71.7(2)
C18 C19 W2 75.2(2)
C20 C19 H19 125.7
C18 C19 H19 125.7
W2 C19 H19 119.2
C19 C20 C21 107.0(3)
C19 C20 W2 72.4(2)
C21 C20 W2 72.8(2)
C19 C20 H20 126.5
C21 C20 H20 126.5
W2 C20 H20 120.2
C22 C21 C20 108.9(4)
C22 C21 W2 74.9(2)
C20 C21 W2 71.1(2)
C22 C21 H21 125.6
C20 C21 H21 125.6
W2 C21 H21 120.2
C21 C22 C18 107.7(3)
C21 C22 W2 69.99(19)
C18 C22 W2 72.7(2)
C21 C22 H22 126.1
C18 C22 H22 126.1
W2 C22 H22 122.9
O5 C23 W2 176.9(3)
O6 C24 W2 173.7(3)
O7 C25 C26 122.1(3)
O7 C25 As3 120.1(3)
C26 C25 As3 117.5(2)
C25 C26 C28 107.2(3)
C25 C26 C29 109.8(3)
C28 C26 C29 110.1(3)
C25 C26 C27 110.3(3)
C28 C26 C27 109.8(3)
C29 C26 C27 109.6(3)
C26 C27 H27A 109.5
C26 C27 H27B 109.5
H27A C27 H27B 109.5
C26 C27 H27C 109.5
H27A C27 H27C 109.5
H27B C27 H27C 109.5
C26 C28 H28A 109.5
C26 C28 H28B 109.5
H28A C28 H28B 109.5
C26 C28 H28C 109.5
H28A C28 H28C 109.5
H28B C28 H28C 109.5
C26 C29 H29A 109.5
C26 C29 H29B 109.5
H29A C29 H29B 109.5
C26 C29 H29C 109.5
H29A C29 H29C 109.5
H29B C29 H29C 109.5
O8 C30 C31 121.8(4)
O8 C30 As4 121.9(3)
C31 C30 As4 116.3(3)
C33 C31 C34 111.6(4)
C33 C31 C30 108.7(3)
C34 C31 C30 108.9(3)
C33 C31 C32 108.9(3)
C34 C31 C32 109.8(3)
C30 C31 C32 108.9(3)
C31 C32 H32A 109.5
C31 C32 H32B 109.5
H32A C32 H32B 109.5
C31 C32 H32C 109.5
H32A C32 H32C 109.5
H32B C32 H32C 109.5
C31 C33 H33A 109.5
C31 C33 H33B 109.5
H33A C33 H33B 109.5
C31 C33 H33C 109.5
H33A C33 H33C 109.5
H33B C33 H33C 109.5
C31 C34 H34A 109.5
C31 C34 H34B 109.5
H34A C34 H34B 109.5
C31 C34 H34C 109.5
H34A C34 H34C 109.5
H34B C34 H34C 109.5
C37 O9 C35 112.2(4)
O9 C35 C36 108.5(4)
O9 C35 H35A 110.0
C36 C35 H35A 110.0
O9 C35 H35B 110.0
C36 C35 H35B 110.0
H35A C35 H35B 108.4
C35 C36 H36A 109.5
C35 C36 H36B 109.5
H36A C36 H36B 109.5
C35 C36 H36C 109.5
H36A C36 H36C 109.5
H36B C36 H36C 109.5
O9 C37 C38 108.6(4)
O9 C37 H37A 110.0
C38 C37 H37A 110.0
O9 C37 H37B 110.0
C38 C37 H37B 110.0
H37A C37 H37B 108.4
C37 C38 H38A 109.5
C37 C38 H38B 109.5
H38A C38 H38B 109.5
C37 C38 H38C 109.5
H38A C38 H38C 109.5
H38B C38 H38C 109.5
C41 O10 C39 113.2(4)
O10 C39 C40 108.0(5)
O10 C39 H39A 110.1
C40 C39 H39A 110.1
O10 C39 H39B 110.1
C40 C39 H39B 110.1
H39A C39 H39B 108.4
C39 C40 H40A 109.5
C39 C40 H40B 109.5
H40A C40 H40B 109.5
C39 C40 H40C 109.5
H40A C40 H40C 109.5
H40B C40 H40C 109.5
O10 C41 C42 110.1(6)
O10 C41 H41A 109.6
C42 C41 H41A 109.6
O10 C41 H41B 109.6
C42 C41 H41B 109.6
H41A C41 H41B 108.1
C41 C42 H42A 109.5
C41 C42 H42B 109.5
H42A C42 H42B 109.5
C41 C42 H42C 109.5
H42A C42 H42C 109.5
H42B C42 H42C 109.5

loop_
_geom_bond_atom_site_label_1
_geom_bond_atom_site_label_2
_geom_bond_distance
W1 C7 1.996(4)
W1 C6 2.002(4)
W1 C3 2.279(4)
W1 C2 2.300(4)
W1 C4 2.309(4)
W1 C1 2.359(4)
W1 C5 2.372(4)
W1 P1 2.593(17)
W1 As5B 2.65(5)
W1 As1 2.6623(4)
W1 As2 2.6662(4)
W2 C23 2.006(4)
W2 C24 2.009(4)
W2 C20 2.289(3)
W2 C19 2.298(4)
W2 C21 2.311(4)
W2 C22 2.374(3)
W2 C18 2.375(4)
W2 P2 2.555(13)
W2 As4 2.6568(4)
W2 As3 2.6816(4)
W2 As6B 2.741(14)
As1 C8 2.044(4)
As1 P1 2.267(18)
As1 As5B 2.34(6)
As2 C13 2.046(4)
As2 As5B 2.23(6)
As2 P1 2.297(17)
As3 C25 2.055(4)
As3 As6B 2.30(2)
As3 P2 2.328(19)
As4 C30 2.040(4)
As4 P2 2.304(17)
As4 As6B 2.311(18)
O1 C6 1.150(5)
O2 C7 1.147(5)
O3 C8 1.212(5)
O4 C13 1.207(5)
O5 C23 1.148(4)
O6 C24 1.137(5)
O7 C25 1.206(4)
O8 C30 1.215(4)
C1 C5 1.412(6)
C1 C2 1.428(6)
C1 H1 0.9500
C2 C3 1.423(6)
C2 H2 0.9500
C3 C4 1.428(6)
C3 H3 0.9500
C4 C5 1.424(6)
C4 H4 0.9500
C5 H5 0.9500
C8 C9 1.539(6)
C9 C11 1.518(6)
C9 C10 1.525(6)
C9 C12 1.539(6)
C10 H10A 0.9800
C10 H10B 0.9800
C10 H10C 0.9800
C11 H11A 0.9800
C11 H11B 0.9800
C11 H11C 0.9800
C12 H12A 0.9800
C12 H12B 0.9800
C12 H12C 0.9800
C13 C14 1.534(6)
C14 C16 1.504(7)
C14 C17 1.513(6)
C14 C15 1.516(6)
C15 H15A 0.9800
C15 H15B 0.9800
C15 H15C 0.9800
C16 H16A 0.9800
C16 H16B 0.9800
C16 H16C 0.9800
C17 H17A 0.9800
C17 H17B 0.9800
C17 H17C 0.9800
C18 C22 1.416(6)
C18 C19 1.425(5)
C18 H18 0.9500
C19 C20 1.414(6)
C19 H19 0.9500
C20 C21 1.423(5)
C20 H20 0.9500
C21 C22 1.415(5)
C21 H21 0.9500
C22 H22 0.9500
C25 C26 1.528(5)
C26 C28 1.534(5)
C26 C29 1.538(5)
C26 C27 1.539(5)
C27 H27A 0.9800
C27 H27B 0.9800
C27 H27C 0.9800
C28 H28A 0.9800
C28 H28B 0.9800
C28 H28C 0.9800
C29 H29A 0.9800
C29 H29B 0.9800
C29 H29C 0.9800
C30 C31 1.532(5)
C31 C33 1.528(6)
C31 C34 1.529(6)
C31 C32 1.534(6)
C32 H32A 0.9800
C32 H32B 0.9800
C32 H32C 0.9800
C33 H33A 0.9800
C33 H33B 0.9800
C33 H33C 0.9800
C34 H34A 0.9800
C34 H34B 0.9800
C34 H34C 0.9800
O9 C37 1.412(6)
O9 C35 1.431(6)
C35 C36 1.502(7)
C35 H35A 0.9900
C35 H35B 0.9900
C36 H36A 0.9800
C36 H36B 0.9800
C36 H36C 0.9800
C37 C38 1.494(8)
C37 H37A 0.9900
C37 H37B 0.9900
C38 H38A 0.9800
C38 H38B 0.9800
C38 H38C 0.9800
O10 C41 1.399(6)
O10 C39 1.400(6)
C39 C40 1.510(8)
C39 H39A 0.9900
C39 H39B 0.9900
C40 H40A 0.9800
C40 H40B 0.9800
C40 H40C 0.9800
C41 C42 1.456(9)
C41 H41A 0.9900
C41 H41B 0.9900
C42 H42A 0.9800
C42 H42B 0.9800
C42 H42C 0.9800
